data_4120951
loop_
_publ_author_name
'Tadahiro Takeda'
'Masahiro Terada'

_publ_section_title
;
 Development of a Chiral Bis(guanidino)iminophosphorane as an Uncharged
 Organosuperbase for the Enantioselective Amination of Ketones
;
_journal_name_full 'Journal of the American Chemical Society'
_journal_page_first 15306
_journal_page_last 15309
_journal_paper_doi 10.1021/ja408296h
_journal_volume 135
_journal_year 2013
_chemical_formula_moiety 'C11 H15 Br N2 O'
_chemical_formula_sum 'C11 H15 Br N2 O'
_chemical_formula_weight 271.16
_space_group_IT_number 19
_symmetry_cell_setting orthorhombic
_symmetry_Int_Tables_number 19
_symmetry_space_group_name_Hall 'P 2ac 2ab'
_symmetry_space_group_name_H-M 'P 21 21 21'
_atom_sites_solution_hydrogens geom
_atom_sites_solution_primary direct
_atom_sites_solution_secondary difmap
_cell_angle_alpha 90.0000
_cell_angle_beta 90.0000
_cell_angle_gamma 90.0000
_cell_formula_units_Z 4
_cell_length_a 6.43119(19)
_cell_length_b 11.1622(4)
_cell_length_c 16.6648(6)
_cell_measurement_reflns_used 10510
_cell_measurement_temperature 296
_cell_measurement_theta_max 68.22
_cell_measurement_theta_min 3.96
_cell_volume 1196.30(7)
_computing_cell_refinement 'RAPID AUTO'
_computing_data_collection 'RAPID AUTO (Rigaku, ????)'
_computing_data_reduction 'RAPID AUTO'
_computing_molecular_graphics 'CrystalStructure 4.0'
_computing_publication_material 'CrystalStructure 4.0 (Rigaku, 2010)'
_computing_structure_refinement 'SHELXL97 (Sheldrick, 2008)'
_computing_structure_solution 'SIR2004 (Burla, et al., 2005)'
_diffrn_ambient_temperature 296
_diffrn_detector_area_resol_mean 10.000
_diffrn_measured_fraction_theta_full 0.999
_diffrn_measured_fraction_theta_max 0.999
_diffrn_measurement_device_type 'Rigaku R-AXIS RAPID'
_diffrn_measurement_method \w
_diffrn_radiation_type 'Cu K\a'
_diffrn_radiation_wavelength 1.54187
_diffrn_reflns_av_R_equivalents 0.0365
_diffrn_reflns_limit_h_max 7
_diffrn_reflns_limit_h_min -7
_diffrn_reflns_limit_k_max 13
_diffrn_reflns_limit_k_min -13
_diffrn_reflns_limit_l_max 20
_diffrn_reflns_limit_l_min -19
_diffrn_reflns_number 13848
_diffrn_reflns_theta_full 68.23
_diffrn_reflns_theta_max 68.22
_diffrn_standards_number 0
_exptl_absorpt_coefficient_mu 4.500
_exptl_absorpt_correction_T_max 0.487
_exptl_absorpt_correction_T_min 0.461
_exptl_absorpt_correction_type numerical
_exptl_absorpt_process_details 'NUMABS (Rigaku, 1999)'
_exptl_crystal_colour colorless
_exptl_crystal_density_diffrn 1.505
_exptl_crystal_description block
_exptl_crystal_F_000 552.00
_exptl_crystal_size_max 0.210
_exptl_crystal_size_mid 0.190
_exptl_crystal_size_min 0.160
_refine_diff_density_max 0.300
_refine_diff_density_min -0.230
_refine_ls_abs_structure_details 'Flack, H. D. (1983), Acta Cryst. A39, 876-881.  899 Friedel Pairs'
_refine_ls_abs_structure_Flack 0.01(3)
_refine_ls_extinction_method none
_refine_ls_goodness_of_fit_ref 1.088
_refine_ls_hydrogen_treatment constr
_refine_ls_number_parameters 197
_refine_ls_number_reflns 2194
_refine_ls_number_restraints 0
_refine_ls_R_factor_gt 0.0219
_refine_ls_shift/su_max 0.018
_refine_ls_structure_factor_coef Fsqd
_refine_ls_weighting_details 'w = 1/[\s^2^(Fo^2^)+(0.0343P)^2^+0.0249P] where P=(Fo^2^+2Fc^2^)/3'
_refine_ls_weighting_scheme calc
_refine_ls_wR_factor_ref 0.0535
_reflns_number_gt 2147
_reflns_number_total 2194
_reflns_threshold_expression F^2^>2.0\s(F^2^)
_cod_data_source_file ja408296h_si_005.cif
_cod_data_source_block GP-502
_cod_database_code 4120951

loop_
_symmetry_equiv_pos_site_id
_symmetry_equiv_pos_as_xyz
1 +X,+Y,+Z
2 1/2+X,1/2-Y,-Z
3 -X,1/2+Y,1/2-Z
4 1/2-X,-Y,1/2+Z

loop_
_atom_site_label
_atom_site_type_symbol
_atom_site_fract_x
_atom_site_fract_y
_atom_site_fract_z
_atom_site_U_iso_or_equiv
_atom_site_adp_type
_atom_site_occupancy
_atom_site_symmetry_multiplicity
_atom_site_calc_flag
_atom_site_refinement_flags
Br1 Br 0.21974(5) 0.35192(3) 0.41477(2) 0.05349(12) Uani 1.0 4 d .
O1 O -0.1160(3) 0.50629(17) 0.57643(15) 0.0583(6) Uani 1.0 4 d .
N2 N 0.2116(5) 0.2144(3) 0.6420(2) 0.0652(8) Uani 1.0 4 d .
N15 N 0.1210(4) 0.3193(2) 0.60558(15) 0.0460(6) Uani 1.0 4 d .
C1 C 0.4025(5) 0.4541(4) 0.6490(3) 0.0517(8) Uani 1.0 4 d .
C2 C 0.1687(5) 0.4321(3) 0.65139(16) 0.0436(6) Uani 1.0 4 d .
C3 C 0.1025(7) 0.8617(3) 0.5735(3) 0.0673(9) Uani 1.0 4 d .
C5 C 0.1361(5) 0.6534(3) 0.60979(15) 0.0459(6) Uani 1.0 4 d .
C6 C 0.0216(6) 0.7467(3) 0.5753(2) 0.0535(7) Uani 1.0 4 d .
C7 C 0.4533(5) 0.5773(4) 0.6835(3) 0.0608(9) Uani 1.0 4 d .
C9 C 0.0780(6) 0.4219(5) 0.7357(2) 0.0637(9) Uani 1.0 4 d .
C10 C 0.3316(5) 0.6755(3) 0.64383(18) 0.0529(8) Uani 1.0 4 d .
C12 C 0.2951(8) 0.8834(4) 0.6049(3) 0.0754(12) Uani 1.0 4 d .
C13 C 0.4082(7) 0.7920(4) 0.6405(3) 0.0690(11) Uani 1.0 4 d .
C14 C 0.0484(5) 0.5310(3) 0.60791(16) 0.0434(6) Uani 1.0 4 d .
H1A H 0.4451 0.4442 0.5950 0.0537 Uiso 1.0 4 calc R
H1B H 0.4643 0.3920 0.6744 0.0495 Uiso 1.0 4 calc R
H3 H 0.0169 0.9298 0.5439 0.1014 Uiso 1.0 4 calc R
H4A H 0.3293 0.2162 0.6132 0.0922 Uiso 1.0 4 calc R
H6 H -0.1053 0.7287 0.5575 0.0498 Uiso 1.0 4 calc R
H7A H 0.4253 0.5844 0.7450 0.0786 Uiso 1.0 4 calc R
H7B H 0.5881 0.5917 0.6737 0.0907 Uiso 1.0 4 calc R
H8C H 0.1307 0.1544 0.6251 0.0749 Uiso 1.0 4 calc R
H9A H 0.1351 0.3640 0.7631 0.0635 Uiso 1.0 4 calc R
H9B H -0.0810 0.4081 0.7337 0.0722 Uiso 1.0 4 calc R
H9C H 0.1001 0.4959 0.7651 0.0968 Uiso 1.0 4 calc R
H12 H 0.3523 0.9573 0.5969 0.1076 Uiso 1.0 4 calc R
H13 H 0.5340 0.8024 0.6586 0.0826 Uiso 1.0 4 calc R
H15A H 0.1549 0.3307 0.5528 0.0720 Uiso 1.0 4 calc R
H15B H -0.0204 0.3145 0.6019 0.0574 Uiso 1.0 4 calc R

loop_
_atom_site_aniso_label
_atom_site_aniso_U_11
_atom_site_aniso_U_22
_atom_site_aniso_U_33
_atom_site_aniso_U_12
_atom_site_aniso_U_13
_atom_site_aniso_U_23
Br1 0.04484(16) 0.06064(17) 0.0550(2) 0.00549(12) 0.00224(12) 0.00732(14)
O1 0.0381(10) 0.0599(12) 0.0769(14) -0.0008(9) -0.0126(11) 0.0043(11)
N2 0.0500(15) 0.0552(15) 0.091(3) 0.0055(14) -0.0025(17) 0.0172(15)
N15 0.0388(12) 0.0504(13) 0.0489(15) -0.0006(9) 0.0003(10) 0.0072(10)
C1 0.0354(14) 0.068(2) 0.0521(19) 0.0041(13) -0.0014(13) -0.0051(16)
C2 0.0348(13) 0.0540(14) 0.0418(15) 0.0005(12) 0.0014(11) 0.0011(12)
C3 0.092(3) 0.0513(16) 0.058(2) 0.0034(18) 0.0148(19) -0.0085(17)
C5 0.0444(13) 0.0527(14) 0.0405(14) 0.0012(13) 0.0088(11) -0.0086(12)
C6 0.0611(19) 0.0522(15) 0.0473(18) 0.0029(14) 0.0058(16) -0.0063(14)
C7 0.0393(16) 0.079(3) 0.064(3) -0.0062(16) -0.0062(15) -0.0189(18)
C9 0.0553(18) 0.090(3) 0.0456(19) 0.0057(19) 0.0071(15) 0.0099(19)
C10 0.0454(15) 0.0668(18) 0.0464(16) -0.0059(13) 0.0096(13) -0.0185(13)
C12 0.096(3) 0.0562(18) 0.074(3) -0.016(2) 0.029(3) -0.0212(16)
C13 0.061(3) 0.075(3) 0.071(3) -0.0177(19) 0.0132(19) -0.031(2)
C14 0.0358(13) 0.0541(15) 0.0404(16) 0.0022(12) 0.0030(11) -0.0021(11)

loop_
_atom_type_symbol
_atom_type_description
_atom_type_scat_dispersion_real
_atom_type_scat_dispersion_imag
_atom_type_scat_source
C C 0.0181 0.0091
;
International Tables for Crystallography
(1992, Vol. C, Tables 4.2.6.8 and 6.1.1.4)
;
H H 0.0000 0.0000
;
International Tables for Crystallography
(1992, Vol. C, Table 6.1.1.4)
;
N N 0.0311 0.0180
;
International Tables for Crystallography
(1992, Vol. C, Tables 4.2.6.8 and 6.1.1.4)
;
O O 0.0492 0.0322
;
International Tables for Crystallography
(1992, Vol. C, Tables 4.2.6.8 and 6.1.1.4)
;
Br Br -0.6763 1.2805
;
International Tables for Crystallography
(1992, Vol. C, Tables 4.2.6.8 and 6.1.1.4)
;

loop_
_geom_angle_atom_site_label_1
_geom_angle_atom_site_label_2
_geom_angle_atom_site_label_3
_geom_angle
_geom_angle_publ_flag
N2 N15 C2 112.6(3) yes
C2 C1 C7 110.3(3) yes
N15 C2 C1 108.8(3) yes
N15 C2 C9 109.0(3) yes
N15 C2 C14 105.1(3) yes
C1 C2 C9 114.4(3) yes
C1 C2 C14 111.8(3) yes
C9 C2 C14 107.3(3) yes
C6 C3 C12 119.7(4) yes
C6 C5 C10 120.5(3) yes
C6 C5 C14 118.6(3) yes
C10 C5 C14 120.9(3) yes
C3 C6 C5 120.1(4) yes
C1 C7 C10 112.4(3) yes
C5 C10 C7 121.2(3) yes
C5 C10 C13 117.7(3) yes
C7 C10 C13 121.1(3) yes
C3 C12 C13 120.6(4) yes
C10 C13 C12 121.3(4) yes
O1 C14 C2 118.8(3) yes
O1 C14 C5 123.5(3) yes
C2 C14 C5 117.6(3) yes
N15 N2 H4A 95.678 no
N15 N2 H8C 103.985 no
H4A N2 H8C 109.875 no
N2 N15 H15A 114.882 no
N2 N15 H15B 112.476 no
C2 N15 H15A 108.828 no
C2 N15 H15B 106.672 no
H15A N15 H15B 100.467 no
C2 C1 H1A 106.971 no
C2 C1 H1B 107.366 no
C7 C1 H1A 113.640 no
C7 C1 H1B 114.779 no
H1A C1 H1B 103.257 no
C6 C3 H3 118.660 no
C12 C3 H3 121.505 no
C3 C6 H6 123.019 no
C5 C6 H6 116.821 no
C1 C7 H7A 113.699 no
C1 C7 H7B 107.496 no
C10 C7 H7A 106.652 no
C10 C7 H7B 107.060 no
H7A C7 H7B 109.345 no
C2 C9 H9A 112.122 no
C2 C9 H9B 111.024 no
C2 C9 H9C 110.143 no
H9A C9 H9B 108.849 no
H9A C9 H9C 107.751 no
H9B C9 H9C 106.752 no
C3 C12 H12 117.955 no
C13 C12 H12 121.095 no
C10 C13 H13 116.056 no
C12 C13 H13 122.483 no

loop_
_geom_bond_atom_site_label_1
_geom_bond_atom_site_label_2
_geom_bond_distance
_geom_bond_publ_flag
O1 C14 1.212(4) yes
N2 N15 1.441(4) yes
N15 C2 1.504(4) yes
C1 C2 1.524(4) yes
C1 C7 1.526(6) yes
C2 C9 1.526(5) yes
C2 C14 1.530(4) yes
C3 C6 1.386(5) yes
C3 C12 1.367(7) yes
C5 C6 1.398(5) yes
C5 C10 1.401(5) yes
C5 C14 1.479(4) yes
C7 C10 1.501(5) yes
C10 C13 1.391(5) yes
C12 C13 1.386(6) yes
N2 H4A 0.896 no
N2 H8C 0.894 no
N15 H15A 0.915 no
N15 H15B 0.913 no
C1 H1A 0.947 no
C1 H1B 0.904 no
C3 H3 1.060 no
C6 H6 0.891 no
C7 H7A 1.044 no
C7 H7B 0.896 no
C9 H9A 0.872 no
C9 H9B 1.035 no
C9 H9C 0.971 no
C12 H12 0.913 no
C13 H13 0.872 no

loop_
_geom_contact_atom_site_label_1
_geom_contact_atom_site_label_2
_geom_contact_distance
_geom_contact_publ_flag
_geom_contact_site_symmetry_2
O1 N15 2.630(3) no .
O1 C1 3.595(4) no .
O1 C6 2.826(4) no .
O1 C9 3.081(5) no .
N2 C1 2.946(5) no .
N2 C9 2.923(6) no .
C1 C5 2.884(5) no .
C2 C10 2.914(5) no .
C3 C10 2.805(5) no .
C5 C9 3.351(6) no .
C5 C12 2.764(5) no .
C6 C13 2.759(6) no .
C7 C9 3.097(6) no .
C7 C14 2.938(5) no .
Br1 N2 3.482(4) no 2_456
Br1 N2 3.383(4) no 2_556
Br1 N15 3.263(3) no .
Br1 N15 3.229(3) no 2_556
O1 C1 3.375(4) no 1_455
O1 C3 3.418(5) no 2_466
O1 C7 3.388(4) no 1_455
O1 C12 3.313(5) no 2_466
N2 Br1 3.383(4) no 2_456
N2 Br1 3.482(4) no 2_556
N15 Br1 3.263(3) no .
N15 Br1 3.229(3) no 2_456
C1 O1 3.375(4) no 1_655
C3 O1 3.418(5) no 2_566
C3 C9 3.451(6) no 3_556
C7 O1 3.388(4) no 1_655
C9 C3 3.451(6) no 3_546
C12 O1 3.313(5) no 2_566
O1 H6 2.5040 no .
O1 H9B 2.8495 no .
O1 H9C 3.4399 no .
O1 H15A 2.6516 no .
O1 H15B 2.2679 no .
N2 H1A 3.0735 no .
N2 H1B 2.6202 no .
N2 H9A 2.6656 no .
N2 H9B 3.2481 no .
N15 H1A 2.5139 no .
N15 H1B 2.6175 no .
N15 H9A 2.6738 no .
N15 H9B 2.6883 no .
N15 H9C 3.3121 no .
C1 H4A 2.7619 no .
C1 H9A 2.7545 no .
C1 H9B 3.4535 no .
C1 H9C 2.7829 no .
C1 H15A 2.6456 no .
C1 H15B 3.2313 no .
C2 H4A 2.6985 no .
C2 H7A 2.8362 no .
C2 H7B 3.2531 no .
C2 H8C 3.1406 no .
C3 H13 3.1863 no .
C5 H1A 3.0770 no .
C5 H3 3.3627 no .
C5 H7A 3.0217 no .
C5 H7B 3.1721 no .
C5 H9C 3.1379 no .
C5 H13 3.1581 no .
C6 H12 3.1905 no .
C7 H9A 3.4085 no .
C7 H9C 2.7990 no .
C7 H13 2.5990 no .
C9 H1A 3.3376 no .
C9 H1B 2.7070 no .
C9 H4A 3.4718 no .
C9 H7A 2.8817 no .
C9 H8C 3.5253 no .
C9 H15A 3.2512 no .
C9 H15B 2.6096 no .
C10 H1A 2.8041 no .
C10 H1B 3.3170 no .
C10 H6 3.2120 no .
C10 H9C 3.2125 no .
C10 H12 3.2440 no .
C12 H6 3.1993 no .
C13 H3 3.3597 no .
C13 H7A 2.9007 no .
C13 H7B 2.5776 no .
C14 H1A 2.7374 no .
C14 H1B 3.2847 no .
C14 H6 2.5605 no .
C14 H7A 3.3835 no .
C14 H9A 3.2366 no .
C14 H9B 2.6398 no .
C14 H9C 2.6696 no .
C14 H15A 2.5116 no .
C14 H15B 2.4591 no .
H1A H4A 2.6692 no .
H1A H7A 2.9523 no .
H1A H7B 2.2975 no .
H1A H9A 3.5539 no .
H1A H15A 2.3626 no .
H1A H15B 3.3279 no .
H1B H4A 2.3766 no .
H1B H7A 2.4610 no .
H1B H7B 2.3665 no .
H1B H8C 3.5093 no .
H1B H9A 2.6011 no .
H1B H9C 3.0188 no .
H1B H15A 2.9217 no .
H1B H15B 3.4539 no .
H3 H6 2.3886 no .
H3 H12 2.3512 no .
H4A H9A 3.2440 no .
H4A H15A 1.9760 no .
H4A H15B 2.5095 no .
H7A H9A 3.1031 no .
H7A H9C 2.3370 no .
H7A H13 2.9121 no .
H7B H13 2.3907 no .
H8C H9A 3.2809 no .
H8C H15A 2.3124 no .
H8C H15B 2.0702 no .
H9A H15A 3.5264 no .
H9A H15B 2.9191 no .
H9B H15A 3.4830 no .
H9B H15B 2.4626 no .
H9C H15B 3.4781 no .
H12 H13 2.3265 no .
Br1 H1A 3.4899 no .
Br1 H1B 3.5103 no 2_456
Br1 H3 3.1721 no 2_566
Br1 H4A 2.6647 no 2_456
Br1 H7A 3.0628 no 4_564
Br1 H8C 2.7260 no 2_556
Br1 H9C 3.2324 no 4_564
Br1 H12 3.1868 no 2_466
Br1 H15A 2.3502 no .
Br1 H15A 3.5041 no 2_556
Br1 H15B 3.5055 no .
Br1 H15B 2.5137 no 2_556
O1 H1A 2.9226 no 1_455
O1 H1B 3.4027 no 1_455
O1 H3 3.1789 no 2_466
O1 H7B 2.6757 no 1_455
O1 H12 2.9240 no 2_466
N2 H7A 3.3333 no 3_646
N2 H9C 3.5168 no 3_546
N2 H12 3.1017 no 1_545
C1 H3 3.5433 no 2_566
C3 H6 3.0517 no 2_566
C3 H8C 3.3830 no 1_565
C3 H9A 3.1229 no 3_556
C3 H9B 3.2584 no 3_556
C3 H9C 3.3434 no 3_556
C5 H6 3.5025 no 2_566
C6 H6 3.2759 no 2_566
C6 H9A 3.1586 no 3_556
C6 H13 3.4852 no 1_455
C9 H13 3.3330 no 3_646
C10 H3 3.5484 no 2_566
C10 H6 3.5444 no 2_566
C12 H6 3.0497 no 2_566
C12 H8C 3.2223 no 1_565
C12 H9A 3.5409 no 3_556
C12 H9B 3.0343 no 3_556
C12 H9C 3.5680 no 3_556
C13 H1B 3.3816 no 3_656
C13 H6 3.4930 no 1_655
C13 H6 3.3080 no 2_566
C13 H9A 3.4435 no 3_656
C13 H9B 3.2411 no 3_556
C14 H7B 3.2293 no 1_455
H1A Br1 3.4899 no .
H1A O1 2.9226 no 1_655
H1A H3 2.7475 no 2_566
H1B Br1 3.5103 no 2_556
H1B O1 3.4027 no 1_655
H1B C13 3.3816 no 3_646
H1B H9B 3.0911 no 1_655
H1B H13 2.9569 no 3_646
H3 Br1 3.1721 no 2_466
H3 O1 3.1789 no 2_566
H3 C1 3.5433 no 2_466
H3 C10 3.5484 no 2_466
H3 H1A 2.7475 no 2_466
H3 H6 3.4485 no 2_566
H3 H8C 2.9412 no 1_565
H3 H9A 3.4402 no 3_556
H3 H9C 3.3524 no 3_556
H4A Br1 2.6647 no 2_556
H4A H7A 3.1999 no 3_646
H4A H12 2.9061 no 1_545
H4A H15A 3.5091 no 2_556
H6 C3 3.0517 no 2_466
H6 C5 3.5025 no 2_466
H6 C6 3.2759 no 2_466
H6 C10 3.5444 no 2_466
H6 C12 3.0497 no 2_466
H6 C13 3.4930 no 1_455
H6 C13 3.3080 no 2_466
H6 H3 3.4485 no 2_466
H6 H7B 3.1595 no 1_455
H6 H9A 3.3544 no 3_556
H6 H12 3.3176 no 2_466
H6 H13 2.9828 no 1_455
H7A Br1 3.0628 no 4_565
H7A N2 3.3333 no 3_656
H7A H4A 3.1999 no 3_656
H7A H12 3.3167 no 3_646
H7A H13 3.5441 no 3_646
H7B O1 2.6757 no 1_655
H7B C14 3.2293 no 1_655
H7B H6 3.1595 no 1_655
H7B H9B 3.1186 no 1_655
H8C Br1 2.7260 no 2_456
H8C C3 3.3830 no 1_545
H8C C12 3.2223 no 1_545
H8C H3 2.9412 no 1_545
H8C H9C 2.9466 no 3_546
H8C H12 2.6631 no 1_545
H9A C3 3.1229 no 3_546
H9A C6 3.1586 no 3_546
H9A C12 3.5409 no 3_546
H9A C13 3.4435 no 3_646
H9A H3 3.4402 no 3_546
H9A H6 3.3544 no 3_546
H9A H13 2.5894 no 3_646
H9B C3 3.2584 no 3_546
H9B C12 3.0343 no 3_546
H9B C13 3.2411 no 3_546
H9B H1B 3.0911 no 1_455
H9B H7B 3.1186 no 1_455
H9B H12 3.3641 no 3_546
H9C Br1 3.2324 no 4_565
H9C N2 3.5168 no 3_556
H9C C3 3.3434 no 3_546
H9C C12 3.5680 no 3_546
H9C H3 3.3524 no 3_546
H9C H8C 2.9466 no 3_556
H9C H13 3.4380 no 3_646
H12 Br1 3.1868 no 2_566
H12 O1 2.9240 no 2_566
H12 N2 3.1017 no 1_565
H12 H4A 2.9061 no 1_565
H12 H6 3.3176 no 2_566
H12 H7A 3.3167 no 3_656
H12 H8C 2.6631 no 1_565
H12 H9B 3.3641 no 3_556
H13 C6 3.4852 no 1_655
H13 C9 3.3330 no 3_656
H13 H1B 2.9569 no 3_656
H13 H6 2.9828 no 1_655
H13 H7A 3.5441 no 3_656
H13 H9A 2.5894 no 3_656
H13 H9C 3.4380 no 3_656
H15A Br1 2.3502 no .
H15A Br1 3.5041 no 2_456
H15A H4A 3.5091 no 2_456
H15B Br1 3.5055 no .
H15B Br1 2.5137 no 2_456

loop_
_geom_hbond_atom_site_label_D
_geom_hbond_atom_site_label_H
_geom_hbond_atom_site_label_A
_geom_hbond_site_symmetry_A
_geom_hbond_distance_DA
_geom_hbond_distance_DH
_geom_hbond_distance_HA
_geom_hbond_angle_DHA
_geom_hbond_publ_flag
N2 H4A N15 . 1.441(4) 0.896 1.771 54.1 no
N2 H8C Br1 2_456 3.383(4) 0.894 2.726 131.3 no
N2 H8C N15 . 1.441(4) 0.894 1.870 48.4 no
N15 H15A Br1 . 3.263(3) 0.915 2.350 175.8 no
N15 H15A N2 . 1.441(4) 0.915 2.006 40.7 no
N15 H15B Br1 2_456 3.229(3) 0.913 2.514 135.5 no
N15 H15B O1 . 2.630(3) 0.913 2.268 103.1 no
N15 H15B N2 . 1.441(4) 0.913 1.979 42.3 no

loop_
_geom_torsion_atom_site_label_1
_geom_torsion_atom_site_label_2
_geom_torsion_atom_site_label_3
_geom_torsion_atom_site_label_4
_geom_torsion
_geom_torsion_publ_flag
N2 N15 C2 C1 64.1(3) no
N2 N15 C2 C9 -61.3(3) no
N2 N15 C2 C14 -176.0(2) no
C2 C1 C7 C10 -53.4(4) no
C7 C1 C2 N15 171.3(3) no
C7 C1 C2 C9 -66.5(4) no
C7 C1 C2 C14 55.7(4) no
N15 C2 C14 O1 32.5(3) no
N15 C2 C14 C5 -150.1(2) no
C1 C2 C14 O1 150.4(3) no
C1 C2 C14 C5 -32.3(4) no
C9 C2 C14 O1 -83.5(4) no
C9 C2 C14 C5 93.9(3) no
C6 C3 C12 C13 -1.6(6) no
C12 C3 C6 C5 0.5(6) no
C6 C5 C10 C7 177.9(3) no
C6 C5 C10 C13 -1.3(4) no
C10 C5 C6 C3 1.0(5) no
C6 C5 C14 O1 1.7(4) no
C6 C5 C14 C2 -175.6(3) no
C14 C5 C6 C3 -177.6(3) no
C10 C5 C14 O1 -177.0(3) no
C10 C5 C14 C2 5.8(4) no
C14 C5 C10 C7 -3.4(4) no
C14 C5 C10 C13 177.3(3) no
C1 C7 C10 C5 27.7(4) no
C1 C7 C10 C13 -153.1(3) no
C5 C10 C13 C12 0.2(5) no
C7 C10 C13 C12 -179.1(3) no
C3 C12 C13 C10 1.3(7) no
